data_2105119
loop_
_publ_author_name
'Zakharov, Boris A.'
'Losev, Evgeniy A.'
'Kolesov, Boris A.'
'Drebushchak, Valeri A.'
'Boldyreva, Elena V.'

_publ_section_title
;
 Low-temperature phase transition in glycine--glutaric acid co-crystals
 studied by single-crystal X-ray diffraction, Raman spectroscopy and
 differential scanning calorimetry
;
_journal_issue 3
_journal_name_full 'Acta Crystallographica Section B'
_journal_page_first 287
_journal_page_last 296
_journal_paper_doi 10.1107/S0108768112015972
_journal_volume 68
_journal_year 2012
_chemical_formula_moiety 'C5 H8 O4, C2 H5 N O2'
_chemical_formula_sum 'C7 H13 N O6'
_chemical_formula_weight 207.18
_chemical_name_common 'glutaric acid--glycine (1/1)'
_chemical_name_systematic
;
Propane-1,3-dicarboxylic acid -- Aminoethanoic acid (1/1)
;
_space_group_IT_number 2
_symmetry_cell_setting triclinic
_symmetry_space_group_name_Hall '-P 1'
_symmetry_space_group_name_H-M 'P -1'
_atom_sites_solution_hydrogens difmap
_atom_sites_solution_primary direct
_atom_sites_solution_secondary difmap
_audit_creation_method SHELXL-97
_cell_angle_alpha 85.540(11)
_cell_angle_beta 113.122(10)
_cell_angle_gamma 88.270(11)
_cell_formula_units_Z 4
_cell_length_a 4.9021(7)
_cell_length_b 20.167(3)
_cell_length_c 10.1686(15)
_cell_measurement_reflns_used 7886
_cell_measurement_temperature 150(2)
_cell_measurement_theta_max 29.61
_cell_measurement_theta_min 2.07
_cell_volume 919.7(2)
_computing_cell_refinement 'STOE X-AREA (Stoe & Cie, 2006)'
_computing_data_collection 'STOE X-AREA (Stoe & Cie, 2006)'
_computing_data_reduction 'STOE X-RED (Stoe & Cie, 2006)'
_computing_molecular_graphics 'Mercury (Macrae <i>et al.</i>, 2006)'
_computing_publication_material
;
Mercury (Macrae et al., 2006),
PLATON (Spek, 2009),
enCIFer (Allen et al., 2004)
;
_computing_structure_refinement
;
SHELXL-97 (Sheldrick, 2008) and X-STEP32
(Stoe & Cie, 2000)
;
_computing_structure_solution 'SHELXS-97 (Sheldrick, 2008)'
_diffrn_ambient_temperature 150(2)
_diffrn_detector_area_resol_mean 6.67
_diffrn_measured_fraction_theta_full 0.889
_diffrn_measured_fraction_theta_max 0.889
_diffrn_measurement_device '2-circle goniometer'
_diffrn_measurement_device_type 'STOE IPDS 2'
_diffrn_measurement_method 'rotation method'
_diffrn_radiation_monochromator 'plane graphite'
_diffrn_radiation_type 'Mo K\a'
_diffrn_radiation_wavelength 0.71073
_diffrn_reflns_av_R_equivalents 0.0403
_diffrn_reflns_av_sigmaI/netI 0.0685
_diffrn_reflns_limit_h_max 5
_diffrn_reflns_limit_h_min -6
_diffrn_reflns_limit_k_max 27
_diffrn_reflns_limit_k_min -27
_diffrn_reflns_limit_l_max 13
_diffrn_reflns_limit_l_min -13
_diffrn_reflns_number 10066
_diffrn_reflns_theta_full 29.18
_diffrn_reflns_theta_max 29.18
_diffrn_reflns_theta_min 2.03
_exptl_absorpt_coefficient_mu 0.132
_exptl_absorpt_correction_type none
_exptl_crystal_colour colourless
_exptl_crystal_density_diffrn 1.496
_exptl_crystal_density_method 'not measured'
_exptl_crystal_description prism
_exptl_crystal_F_000 440
_exptl_crystal_size_max 0.40
_exptl_crystal_size_mid 0.23
_exptl_crystal_size_min 0.10
_refine_diff_density_max 0.214
_refine_diff_density_min -0.199
_refine_ls_extinction_method none
_refine_ls_goodness_of_fit_ref 0.883
_refine_ls_hydrogen_treatment constr
_refine_ls_matrix_type full
_refine_ls_number_parameters 259
_refine_ls_number_reflns 4417
_refine_ls_number_restraints 0
_refine_ls_restrained_S_all 0.883
_refine_ls_R_factor_all 0.0816
_refine_ls_R_factor_gt 0.0392
_refine_ls_shift/su_max 0.001
_refine_ls_shift/su_mean 0.000
_refine_ls_structure_factor_coef Fsqd
_refine_ls_weighting_details 'calc w=1/[\s^2^(Fo^2^)+(0.0327P)^2^+0.0000P] where P=(Fo^2^+2Fc^2^)/3'
_refine_ls_weighting_scheme calc
_refine_ls_wR_factor_gt 0.0673
_refine_ls_wR_factor_ref 0.0767
_reflns_number_gt 2840
_reflns_number_total 4417
_reflns_threshold_expression >2sigma(I)
_cod_data_source_file gp5050.cif
_cod_data_source_block 150
_cod_database_code 2105119
_cod_database_fobs_code 2105119

loop_
_symmetry_equiv_pos_as_xyz
'x, y, z'
'-x, -y, -z'

loop_
_atom_site_type_symbol
_atom_site_label
_atom_site_fract_x
_atom_site_fract_y
_atom_site_fract_z
_atom_site_U_iso_or_equiv
_atom_site_adp_type
_atom_site_calc_flag
_atom_site_refinement_flags
_atom_site_occupancy
O O23 0.1874(3) 0.58914(5) 0.45078(12) 0.0203(3) Uani d . 1
O O25 0.6546(3) 0.84812(5) 0.75242(13) 0.0223(3) Uani d . 1
O O26 0.8549(3) 0.90476(5) 0.62412(13) 0.0228(3) Uani d . 1
H H26 0.8755 0.9028 0.5463 0.034 Uiso calc R 1
O O21 0.1276(3) 1.05551(5) 0.82410(12) 0.0206(2) Uani d . 1
O O22 0.0071(3) 1.09063(5) 0.59387(13) 0.0232(3) Uani d . 1
O O13 0.7716(3) 0.08766(5) 1.01507(12) 0.0190(2) Uani d . 1
O O24 0.0737(3) 0.65465(5) 0.59016(14) 0.0243(3) Uani d . 1
H H24 -0.0057 0.6204 0.6065 0.036 Uiso calc R 1
O O16 0.1809(3) 0.40439(5) 0.90802(13) 0.0255(3) Uani d . 1
H H16 0.1707 0.4040 0.9886 0.038 Uiso calc R 1
O O14 0.7880(3) 0.15347(5) 0.83294(13) 0.0232(3) Uani d . 1
H H14 0.8872 0.1201 0.8266 0.035 Uiso calc R 1
O O15 0.4039(3) 0.34547(5) 0.80201(14) 0.0290(3) Uani d . 1
N N21 0.5793(3) 0.97142(6) 0.84584(14) 0.0179(3) Uani d . 1
H H21A 0.7037 0.9394 0.8364 0.027 Uiso calc R 1
H H21B 0.4531 0.9520 0.8807 0.027 Uiso calc R 1
H H21C 0.6879 1.0002 0.9076 0.027 Uiso calc R 1
C C22 0.4054(4) 1.00833(7) 0.70355(17) 0.0160(3) Uani d . 1
H H22A 0.3151 0.9761 0.6325 0.019 Uiso calc R 1
H H22B 0.5407 1.0343 0.6718 0.019 Uiso calc R 1
C C13 0.6982(4) 0.14032(7) 0.93729(16) 0.0157(3) Uani d . 1
C C25 0.4768(4) 0.74507(7) 0.57750(17) 0.0168(3) Uani d . 1
H H25A 0.3307 0.7613 0.6146 0.020 Uiso calc R 1
H H25B 0.6328 0.7164 0.6562 0.020 Uiso calc R 1
C C23 0.1886(4) 0.64362(7) 0.49715(17) 0.0160(3) Uani d . 1
C C21 0.1611(4) 1.05547(7) 0.70778(17) 0.0155(3) Uani d . 1
C C26 0.6178(4) 0.80449(7) 0.53373(17) 0.0173(3) Uani d . 1
H H26A 0.7941 0.7884 0.5178 0.021 Uiso calc R 1
H H26B 0.4738 0.8275 0.4419 0.021 Uiso calc R 1
C C24 0.3205(4) 0.70337(7) 0.45289(18) 0.0197(3) Uani d . 1
H H24A 0.1606 0.7317 0.3753 0.024 Uiso calc R 1
H H24B 0.4653 0.6882 0.4140 0.024 Uiso calc R 1
C C16 0.4986(4) 0.30835(7) 1.04724(18) 0.0202(3) Uani d . 1
H H16A 0.3402 0.2911 1.0752 0.024 Uiso calc R 1
H H16B 0.6230 0.3351 1.1237 0.024 Uiso calc R 1
C C14 0.5041(4) 0.19555(7) 0.95314(18) 0.0186(3) Uani d . 1
H H14A 0.3831 0.1771 1.0038 0.022 Uiso calc R 1
H H14B 0.3668 0.2155 0.8567 0.022 Uiso calc R 1
C C15 0.6904(4) 0.24967(8) 1.03731(19) 0.0233(4) Uani d . 1
H H15A 0.8191 0.2301 1.1355 0.028 Uiso calc R 1
H H15B 0.8208 0.2659 0.9898 0.028 Uiso calc R 1
C C27 0.7102(4) 0.85318(7) 0.64558(17) 0.0159(3) Uani d . 1
C C17 0.3573(4) 0.35294(7) 0.90864(18) 0.0196(3) Uani d . 1
O O11 0.8392(3) 0.55172(5) 0.65368(12) 0.0202(2) Uani d . 1
O O12 0.9381(3) 0.58701(5) 0.86944(13) 0.0231(3) Uani d . 1
N N11 0.4275(3) 0.47064(6) 0.66303(14) 0.0176(3) Uani d . 1
H H11A 0.3137 0.4399 0.6834 0.026 Uiso calc R 1
H H11B 0.5653 0.4497 0.6386 0.026 Uiso calc R 1
H H11C 0.3097 0.5002 0.5885 0.026 Uiso calc R 1
C C12 0.5797(4) 0.50657(7) 0.79090(17) 0.0161(3) Uani d . 1
H H12A 0.6837 0.4738 0.8753 0.019 Uiso calc R 1
H H12B 0.4301 0.5334 0.8108 0.019 Uiso calc R 1
C C11 0.8035(3) 0.55227(7) 0.76915(17) 0.0149(3) Uani d . 1

loop_
_atom_site_aniso_label
_atom_site_aniso_U_11
_atom_site_aniso_U_22
_atom_site_aniso_U_33
_atom_site_aniso_U_12
_atom_site_aniso_U_13
_atom_site_aniso_U_23
O23 0.0243(7) 0.0161(5) 0.0228(6) -0.0029(4) 0.0112(5) -0.0050(4)
O25 0.0321(7) 0.0192(5) 0.0213(6) -0.0043(5) 0.0160(6) -0.0054(4)
O26 0.0321(7) 0.0192(5) 0.0223(6) -0.0088(5) 0.0151(6) -0.0058(4)
O21 0.0226(6) 0.0212(5) 0.0190(6) 0.0041(4) 0.0100(5) -0.0014(4)
O22 0.0222(7) 0.0267(6) 0.0207(6) 0.0051(5) 0.0102(5) 0.0047(4)
O13 0.0216(6) 0.0154(5) 0.0199(6) 0.0002(4) 0.0083(5) -0.0004(4)
O24 0.0339(7) 0.0184(5) 0.0329(7) -0.0106(5) 0.0247(6) -0.0090(5)
O16 0.0354(8) 0.0208(6) 0.0229(7) 0.0077(5) 0.0155(6) 0.0011(4)
O14 0.0309(7) 0.0200(5) 0.0229(6) 0.0071(5) 0.0168(6) 0.0035(4)
O15 0.0480(9) 0.0201(6) 0.0300(7) 0.0020(5) 0.0281(7) 0.0010(5)
N21 0.0205(7) 0.0163(6) 0.0179(7) 0.0030(5) 0.0091(6) -0.0017(5)
C22 0.0165(8) 0.0170(7) 0.0159(7) -0.0020(5) 0.0076(6) -0.0025(5)
C13 0.0153(8) 0.0151(7) 0.0159(8) -0.0027(6) 0.0047(7) -0.0038(5)
C25 0.0205(8) 0.0165(7) 0.0163(8) -0.0041(6) 0.0096(7) -0.0037(5)
C23 0.0145(8) 0.0174(7) 0.0150(8) -0.0013(5) 0.0046(6) -0.0017(5)
C21 0.0151(8) 0.0146(7) 0.0182(8) -0.0037(5) 0.0078(6) -0.0029(5)
C26 0.0213(8) 0.0161(7) 0.0168(8) -0.0031(6) 0.0095(7) -0.0030(5)
C24 0.0249(9) 0.0193(7) 0.0178(8) -0.0065(6) 0.0108(7) -0.0047(6)
C16 0.0221(9) 0.0162(7) 0.0213(8) -0.0001(6) 0.0072(7) -0.0045(6)
C14 0.0190(8) 0.0155(7) 0.0223(8) -0.0009(6) 0.0091(7) -0.0027(6)
C15 0.0185(9) 0.0206(8) 0.0252(9) 0.0031(6) 0.0025(7) -0.0051(6)
C27 0.0153(8) 0.0128(7) 0.0184(8) 0.0013(5) 0.0056(6) -0.0003(5)
C17 0.0247(9) 0.0143(7) 0.0241(9) -0.0038(6) 0.0139(7) -0.0031(6)
O11 0.0243(7) 0.0207(5) 0.0199(6) -0.0086(4) 0.0124(5) -0.0043(4)
O12 0.0247(7) 0.0261(6) 0.0233(6) -0.0103(5) 0.0123(5) -0.0117(4)
N11 0.0214(7) 0.0163(6) 0.0185(7) -0.0063(5) 0.0110(6) -0.0022(5)
C12 0.0157(8) 0.0176(7) 0.0164(7) -0.0015(6) 0.0078(6) -0.0023(5)
C11 0.0136(8) 0.0136(7) 0.0185(8) 0.0011(5) 0.0077(6) -0.0009(5)

loop_
_atom_type_symbol
_atom_type_description
_atom_type_scat_dispersion_real
_atom_type_scat_dispersion_imag
_atom_type_scat_source
C C 0.0033 0.0016 'International Tables Vol C Tables 4.2.6.8 and 6.1.1.4'
H H 0.0000 0.0000 'International Tables Vol C Tables 4.2.6.8 and 6.1.1.4'
N N 0.0061 0.0033 'International Tables Vol C Tables 4.2.6.8 and 6.1.1.4'
O O 0.0106 0.0060 'International Tables Vol C Tables 4.2.6.8 and 6.1.1.4'

loop_
_geom_angle_atom_site_label_1
_geom_angle_atom_site_label_2
_geom_angle_atom_site_label_3
_geom_angle
C27 O26 H26 109.5
C23 O24 H24 109.5
C17 O16 H16 109.5
C13 O14 H14 109.5
C22 N21 H21A 109.5
C22 N21 H21B 109.5
H21A N21 H21B 109.5
C22 N21 H21C 109.5
H21A N21 H21C 109.5
H21B N21 H21C 109.5
N21 C22 C21 111.96(13)
N21 C22 H22A 109.2
C21 C22 H22A 109.2
N21 C22 H22B 109.2
C21 C22 H22B 109.2
H22A C22 H22B 107.9
O13 C13 O14 122.15(14)
O13 C13 C14 123.87(14)
O14 C13 C14 113.97(12)
C26 C25 C24 112.64(13)
C26 C25 H25A 109.1
C24 C25 H25A 109.1
C26 C25 H25B 109.1
C24 C25 H25B 109.1
H25A C25 H25B 107.8
O23 C23 O24 122.42(13)
O23 C23 C24 123.66(15)
O24 C23 C24 113.92(13)
O22 C21 O21 125.27(15)
O22 C21 C22 117.00(14)
O21 C21 C22 117.72(13)
C27 C26 C25 112.15(13)
C27 C26 H26A 109.2
C25 C26 H26A 109.2
C27 C26 H26B 109.2
C25 C26 H26B 109.2
H26A C26 H26B 107.9
C23 C24 C25 112.62(13)
C23 C24 H24A 109.1
C25 C24 H24A 109.1
C23 C24 H24B 109.1
C25 C24 H24B 109.1
H24A C24 H24B 107.8
C17 C16 C15 113.27(14)
C17 C16 H16A 108.9
C15 C16 H16A 108.9
C17 C16 H16B 108.9
C15 C16 H16B 108.9
H16A C16 H16B 107.7
C13 C14 C15 111.24(14)
C13 C14 H14A 109.4
C15 C14 H14A 109.4
C13 C14 H14B 109.4
C15 C14 H14B 109.4
H14A C14 H14B 108.0
C16 C15 C14 112.36(14)
C16 C15 H15A 109.1
C14 C15 H15A 109.1
C16 C15 H15B 109.1
C14 C15 H15B 109.1
H15A C15 H15B 107.9
O25 C27 O26 119.01(14)
O25 C27 C26 123.29(13)
O26 C27 C26 117.69(14)
O15 C17 O16 119.42(14)
O15 C17 C16 123.78(15)
O16 C17 C16 116.75(14)
C12 N11 H11A 109.5
C12 N11 H11B 109.5
H11A N11 H11B 109.5
C12 N11 H11C 109.5
H11A N11 H11C 109.5
H11B N11 H11C 109.5
N11 C12 C11 111.57(13)
N11 C12 H12A 109.3
C11 C12 H12A 109.3
N11 C12 H12B 109.3
C11 C12 H12B 109.3
H12A C12 H12B 108.0
O11 C11 O12 125.60(14)
O11 C11 C12 117.52(13)
O12 C11 C12 116.87(14)

loop_
_geom_bond_atom_site_label_1
_geom_bond_atom_site_label_2
_geom_bond_distance
O23 C23 1.2280(18)
O25 C27 1.2176(19)
O26 C27 1.3279(18)
O26 H26 0.8400
O21 C21 1.2563(19)
O22 C21 1.2518(19)
O13 C13 1.2271(17)
O24 C23 1.3056(19)
O24 H24 0.8400
O16 C17 1.328(2)
O16 H16 0.8400
O14 C13 1.3117(19)
O14 H14 0.8400
O15 C17 1.212(2)
N21 C22 1.483(2)
N21 H21A 0.9100
N21 H21B 0.9100
N21 H21C 0.9100
C22 C21 1.523(2)
C22 H22A 0.9900
C22 H22B 0.9900
C13 C14 1.502(2)
C25 C26 1.523(2)
C25 C24 1.530(2)
C25 H25A 0.9900
C25 H25B 0.9900
C23 C24 1.505(2)
C26 C27 1.503(2)
C26 H26A 0.9900
C26 H26B 0.9900
C24 H24A 0.9900
C24 H24B 0.9900
C16 C17 1.508(2)
C16 C15 1.523(2)
C16 H16A 0.9900
C16 H16B 0.9900
C14 C15 1.533(2)
C14 H14A 0.9900
C14 H14B 0.9900
C15 H15A 0.9900
C15 H15B 0.9900
O11 C11 1.2541(19)
O12 C11 1.2557(19)
N11 C12 1.480(2)
N11 H11A 0.9100
N11 H11B 0.9100
N11 H11C 0.9100
C12 C11 1.524(2)
C12 H12A 0.9900
C12 H12B 0.9900

loop_
_geom_hbond_atom_site_label_D
_geom_hbond_atom_site_label_H
_geom_hbond_atom_site_label_A
_geom_hbond_site_symmetry_A
_geom_hbond_distance_DH
_geom_hbond_distance_HA
_geom_hbond_distance_DA
_geom_hbond_angle_DHA
O14 H14 O21 1_645 0.84 1.74 2.5745(16) 173.6
O16 H16 O12 2_667 0.84 1.74 2.5658(17) 165.6
N11 H11A O15 . 0.91 2.11 2.8238(16) 134.5
N11 H11B O23 2_666 0.91 1.96 2.8554(18) 169.3
N11 H11C O23 . 0.91 2.10 2.9644(17) 157.5
O24 H24 O11 1_455 0.84 1.72 2.5626(14) 175.5
O26 H26 O22 2_676 0.84 1.73 2.5550(16) 166.1
N21 H21A O25 . 0.91 2.07 2.7944(17) 135.6
N21 H21B O13 2_667 0.91 1.95 2.8551(17) 171.1
N21 H21C O13 1_565 0.91 2.11 2.9719(18) 157.0

loop_
_geom_torsion_atom_site_label_1
_geom_torsion_atom_site_label_2
_geom_torsion_atom_site_label_3
_geom_torsion_atom_site_label_4
_geom_torsion
N21 C22 C21 O22 177.79(13)
N21 C22 C21 O21 -2.99(18)
C24 C25 C26 C27 167.31(14)
O23 C23 C24 C25 -142.48(16)
O24 C23 C24 C25 37.6(2)
C26 C25 C24 C23 178.41(14)
O13 C13 C14 C15 97.87(18)
O14 C13 C14 C15 -81.22(17)
C17 C16 C15 C14 -74.51(18)
C13 C14 C15 C16 176.54(14)
C25 C26 C27 O25 -5.9(2)
C25 C26 C27 O26 175.38(14)
C15 C16 C17 O15 -4.0(2)
C15 C16 C17 O16 178.47(14)
N11 C12 C11 O11 -2.93(19)
N11 C12 C11 O12 177.57(13)

loop_
_cod_related_entry_id
_cod_related_entry_database
_cod_related_entry_code
1 ChemSpider 30654321
